data_1540702
loop_
_publ_author_name
'Uhl, A. R.'
'Katahara, J. K.'
'Hillhouse, H. W.'

_publ_section_title
;
 Molecular-ink route to 13.0% efficient low-bandgap CuIn(S,Se)2and 14.7%
 efficient Cu(In,Ga)(S,Se)2solar cells
;
_journal_issue 1
_journal_name_full 'Energy Environ. Sci.'
_journal_page_first 130
_journal_paper_doi 10.1039/C5EE02870A
_journal_volume 9
_journal_year 2016
_chemical_formula_moiety 'C6 H18 Cl3 In O3 S3'
_chemical_formula_sum 'C6 H18 Cl3 In O3 S3'
_chemical_formula_weight 455.55
_chemical_name_common In(DMSO)3Cl3
_chemical_name_systematic 'trichlorotris(dimethyl sulfoxide)indium(III)'
_space_group_IT_number 2
_symmetry_cell_setting triclinic
_symmetry_Int_Tables_number 2
_symmetry_space_group_name_Hall '-P 1'
_symmetry_space_group_name_H-M 'P -1'
_atom_sites_solution_hydrogens geom
_atom_sites_solution_primary direct
_atom_sites_solution_secondary difmap
_audit_conform_dict_location ftp://ftp.iucr.org/pub/cif_core.dic
_audit_conform_dict_name cif_core.dic
_audit_conform_dict_version 2.4
_audit_creation_date 2015-03-18T13:03:33-00:00
_audit_creation_method 'WinGX routine CIF_UPDATE'
_audit_update_record
;
2015-09-10 deposited with the CCDC.
2015-12-15 downloaded from the CCDC.
;
_cell_angle_alpha 81.826(4)
_cell_angle_beta 79.433(3)
_cell_angle_gamma 64.156(2)
_cell_formula_units_Z 2
_cell_length_a 7.7728(4)
_cell_length_b 8.7954(6)
_cell_length_c 13.4794(7)
_cell_measurement_reflns_used 335
_cell_measurement_temperature 90(2)
_cell_measurement_theta_max 20
_cell_measurement_theta_min 3
_cell_volume 813.27(8)
_computing_cell_refinement 'SAINT (Bruker, 2007)'
_computing_data_collection 'APEX2 (Bruker, 2007)'
_computing_data_reduction 'SAINT (Bruker, 2007)'
_computing_molecular_graphics 'ORTEP-3 for Windows (Farrugia, 1997)'
_computing_publication_material 'SHELXL-97 (Sheldrick, 1997)'
_computing_structure_refinement 'SHELXL-97 (Sheldrick, 2008)'
_computing_structure_solution 'SHELXS97 (Sheldrick, 1997)'
_diffrn_ambient_temperature 90(2)
_diffrn_measured_fraction_theta_full 0.995
_diffrn_measured_fraction_theta_max 0.969
_diffrn_measurement_device_type 'Bruker APEXII CCD area-detector'
_diffrn_measurement_method '\f and \w scans'
_diffrn_radiation_monochromator graphite
_diffrn_radiation_type MoK\a
_diffrn_radiation_wavelength 0.71073
_diffrn_reflns_av_R_equivalents 0.0348
_diffrn_reflns_av_unetI/netI 0.0442
_diffrn_reflns_limit_h_max 10
_diffrn_reflns_limit_h_min -11
_diffrn_reflns_limit_k_max 12
_diffrn_reflns_limit_k_min -12
_diffrn_reflns_limit_l_max 0
_diffrn_reflns_limit_l_min -19
_diffrn_reflns_number 4912
_diffrn_reflns_theta_full 25
_diffrn_reflns_theta_max 30.73
_diffrn_reflns_theta_min 2.58
_diffrn_source 'fine-focus sealed tube'
_exptl_absorpt_coefficient_mu 2.321
_exptl_absorpt_correction_T_max 0.8011
_exptl_absorpt_correction_T_min 0.6539
_exptl_absorpt_correction_type multi-scan
_exptl_absorpt_process_details '(SADABS; Bruker, 2007)'
_exptl_crystal_colour colorless
_exptl_crystal_density_diffrn 1.86
_exptl_crystal_density_method 'not measured'
_exptl_crystal_description prism
_exptl_crystal_F_000 452
_exptl_crystal_recrystallization_method 'Re-crystallisation from solvent: DMSO'
_exptl_crystal_size_max 0.2
_exptl_crystal_size_mid 0.15
_exptl_crystal_size_min 0.1
_refine_diff_density_max 0.826
_refine_diff_density_min -1.244
_refine_diff_density_rms 0.158
_refine_ls_extinction_method none
_refine_ls_goodness_of_fit_ref 1.07
_refine_ls_hydrogen_treatment constr
_refine_ls_matrix_type full
_refine_ls_number_parameters 151
_refine_ls_number_reflns 4912
_refine_ls_number_restraints 0
_refine_ls_restrained_S_all 1.07
_refine_ls_R_factor_all 0.0461
_refine_ls_R_factor_gt 0.0348
_refine_ls_shift/su_max 0.001
_refine_ls_shift/su_mean 0
_refine_ls_structure_factor_coef Fsqd
_refine_ls_weighting_details 'calc w=1/[\s^2^(Fo^2^)+(0.0163P)^2^+3.6041P] where P=(Fo^2^+2Fc^2^)/3'
_refine_ls_weighting_scheme calc
_refine_ls_wR_factor_gt 0.0684
_refine_ls_wR_factor_ref 0.0715
_reflns_number_gt 4266
_reflns_number_total 4912
_reflns_threshold_expression >2\s(I)
_cod_data_source_file c5ee02870a2.cif
_cod_data_source_block twin4a
_cod_depositor_comments 'Adding full bibliography for 1540702.cif.'
_cod_database_code 1540702

loop_
_symmetry_equiv_pos_as_xyz
'x, y, z'
'-x, -y, -z'

loop_
_atom_site_label
_atom_site_type_symbol
_atom_site_fract_x
_atom_site_fract_y
_atom_site_fract_z
_atom_site_U_iso_or_equiv
_atom_site_adp_type
_atom_site_occupancy
_atom_site_symmetry_multiplicity
_atom_site_calc_flag
_atom_site_refinement_flags
C1 C 0.1552(5) 1.2387(4) 0.8566(3) 0.0185(7) Uani 1 1 d .
H1A H 0.1861 1.3183 0.8062 0.028 Uiso 1 1 calc R
H1B H 0.0892 1.2946 0.9193 0.028 Uiso 1 1 calc R
H1C H 0.071 1.2015 0.8307 0.028 Uiso 1 1 calc R
C2 C 0.2688(5) 0.9247(5) 0.9507(3) 0.0231(7) Uani 1 1 d .
H2A H 0.1851 0.9107 0.9099 0.035 Uiso 1 1 calc R
H2B H 0.1925 0.9755 1.0135 0.035 Uiso 1 1 calc R
H2C H 0.3716 0.8139 0.9668 0.035 Uiso 1 1 calc R
C3 C 0.5007(5) 0.4612(5) 0.8241(3) 0.0208(7) Uani 1 1 d .
H3A H 0.5069 0.5056 0.8854 0.031 Uiso 1 1 calc R
H3B H 0.5184 0.3433 0.8389 0.031 Uiso 1 1 calc R
H3C H 0.3747 0.5293 0.8012 0.031 Uiso 1 1 calc R
C4 C 0.6259(5) 0.3996(4) 0.6262(3) 0.0172(6) Uani 1 1 d .
H4A H 0.4914 0.472 0.6168 0.026 Uiso 1 1 calc R
H4B H 0.6424 0.2824 0.6429 0.026 Uiso 1 1 calc R
H4C H 0.7107 0.4056 0.5637 0.026 Uiso 1 1 calc R
C5 C 0.8041(5) 0.7658(4) 0.4337(3) 0.0191(7) Uani 1 1 d .
H5A H 0.8447 0.658 0.4749 0.029 Uiso 1 1 calc R
H5B H 0.8827 0.7492 0.367 0.029 Uiso 1 1 calc R
H5C H 0.6679 0.807 0.4257 0.029 Uiso 1 1 calc R
C6 C 0.7180(4) 1.1002(4) 0.4160(2) 0.0145(6) Uani 1 1 d .
H6A H 0.5841 1.1184 0.4169 0.022 Uiso 1 1 calc R
H6B H 0.7851 1.0848 0.3466 0.022 Uiso 1 1 calc R
H6C H 0.72 1.1987 0.441 0.022 Uiso 1 1 calc R
O1 O 0.4565(3) 0.9860(3) 0.77735(17) 0.0140(4) Uani 1 1 d .
O2 O 0.6255(3) 0.6594(3) 0.69654(18) 0.0147(4) Uani 1 1 d .
O3 O 0.6920(3) 0.9475(3) 0.59268(16) 0.0123(4) Uani 1 1 d .
S1 S 0.37260(10) 1.05943(10) 0.88119(6) 0.01358(15) Uani 1 1 d .
S2 S 0.68685(10) 0.47077(10) 0.72711(6) 0.01242(14) Uani 1 1 d .
S3 S 0.83537(10) 0.91699(9) 0.49455(6) 0.01008(13) Uani 1 1 d .
Cl1 Cl 0.86740(11) 1.02119(10) 0.77756(6) 0.01521(14) Uani 1 1 d .
Cl2 Cl 1.07415(10) 0.60939(9) 0.66024(6) 0.01312(14) Uani 1 1 d .
Cl3 Cl 0.77540(11) 0.66509(10) 0.90889(6) 0.01658(15) Uani 1 1 d .
In1 In 0.75985(3) 0.81213(3) 0.739817(16) 0.00891(6) Uani 1 1 d .

loop_
_atom_site_aniso_label
_atom_site_aniso_U_11
_atom_site_aniso_U_22
_atom_site_aniso_U_33
_atom_site_aniso_U_23
_atom_site_aniso_U_13
_atom_site_aniso_U_12
C1 0.0136(14) 0.0144(15) 0.0219(17) -0.0074(13) -0.0062(12) 0.0026(12)
C2 0.0164(15) 0.032(2) 0.0145(16) 0.0039(14) 0.0006(12) -0.0072(14)
C3 0.0209(16) 0.0208(17) 0.0209(17) -0.0003(13) 0.0014(13) -0.0110(14)
C4 0.0185(15) 0.0151(15) 0.0186(16) -0.0049(12) -0.0049(12) -0.0056(12)
C5 0.0226(16) 0.0162(16) 0.0179(16) -0.0085(13) -0.0016(13) -0.0060(13)
C6 0.0131(13) 0.0173(15) 0.0129(14) 0.0041(12) -0.0033(11) -0.0072(12)
O1 0.0099(9) 0.0190(11) 0.0099(10) -0.0059(9) 0.0004(8) -0.0023(9)
O2 0.0154(10) 0.0114(11) 0.0207(12) 0.0021(9) -0.0097(9) -0.0067(9)
O3 0.0101(9) 0.0128(11) 0.0085(10) -0.0009(8) -0.0007(8) 0.0002(8)
S1 0.0089(3) 0.0178(4) 0.0112(3) -0.0050(3) -0.0018(3) -0.0016(3)
S2 0.0102(3) 0.0102(3) 0.0159(4) 0.0002(3) -0.0040(3) -0.0029(3)
S3 0.0073(3) 0.0113(3) 0.0103(3) -0.0013(3) -0.0010(2) -0.0025(3)
Cl1 0.0140(3) 0.0147(4) 0.0180(4) -0.0058(3) -0.0023(3) -0.0056(3)
Cl2 0.0097(3) 0.0098(3) 0.0163(3) -0.0033(3) -0.0005(2) -0.0006(2)
Cl3 0.0159(3) 0.0183(4) 0.0113(3) 0.0003(3) -0.0039(3) -0.0029(3)
In1 0.00658(9) 0.00940(10) 0.00886(10) -0.00219(7) -0.00129(7) -0.00109(7)

loop_
_atom_type_symbol
_atom_type_description
_atom_type_scat_dispersion_real
_atom_type_scat_dispersion_imag
_atom_type_scat_source
C C 0.0033 0.0016 'International Tables Vol C Tables 4.2.6.8 and 6.1.1.4'
H H 0 0 'International Tables Vol C Tables 4.2.6.8 and 6.1.1.4'
O O 0.0106 0.006 'International Tables Vol C Tables 4.2.6.8 and 6.1.1.4'
S S 0.1246 0.1234 'International Tables Vol C Tables 4.2.6.8 and 6.1.1.4'
Cl Cl 0.1484 0.1585 'International Tables Vol C Tables 4.2.6.8 and 6.1.1.4'
In In -0.7276 1.31 'International Tables Vol C Tables 4.2.6.8 and 6.1.1.4'

loop_
_geom_angle_atom_site_label_1
_geom_angle_atom_site_label_2
_geom_angle_atom_site_label_3
_geom_angle
S1 C1 H1A 109.5
S1 C1 H1B 109.5
H1A C1 H1B 109.5
S1 C1 H1C 109.5
H1A C1 H1C 109.5
H1B C1 H1C 109.5
S1 C2 H2A 109.5
S1 C2 H2B 109.5
H2A C2 H2B 109.5
S1 C2 H2C 109.5
H2A C2 H2C 109.5
H2B C2 H2C 109.5
S2 C3 H3A 109.5
S2 C3 H3B 109.5
H3A C3 H3B 109.5
S2 C3 H3C 109.5
H3A C3 H3C 109.5
H3B C3 H3C 109.5
S2 C4 H4A 109.5
S2 C4 H4B 109.5
H4A C4 H4B 109.5
S2 C4 H4C 109.5
H4A C4 H4C 109.5
H4B C4 H4C 109.5
S3 C5 H5A 109.5
S3 C5 H5B 109.5
H5A C5 H5B 109.5
S3 C5 H5C 109.5
H5A C5 H5C 109.5
H5B C5 H5C 109.5
S3 C6 H6A 109.5
S3 C6 H6B 109.5
H6A C6 H6B 109.5
S3 C6 H6C 109.5
H6A C6 H6C 109.5
H6B C6 H6C 109.5
S1 O1 In1 122.78(13)
S2 O2 In1 124.04(12)
S3 O3 In1 125.01(12)
O1 S1 C2 105.09(16)
O1 S1 C1 103.10(15)
C2 S1 C1 98.54(17)
O2 S2 C3 105.06(15)
O2 S2 C4 102.53(14)
C3 S2 C4 98.64(17)
O3 S3 C6 102.38(14)
O3 S3 C5 105.42(15)
C6 S3 C5 99.09(16)
O1 In1 O3 78.59(8)
O1 In1 O2 81.34(9)
O3 In1 O2 83.01(8)
O1 In1 Cl3 92.90(6)
O3 In1 Cl3 169.55(6)
O2 In1 Cl3 89.76(6)
O1 In1 Cl2 166.00(6)
O3 In1 Cl2 90.74(6)
O2 In1 Cl2 88.45(6)
Cl3 In1 Cl2 96.63(3)
O1 In1 Cl1 91.43(6)
O3 In1 Cl1 90.36(6)
O2 In1 Cl1 171.01(6)
Cl3 In1 Cl1 95.96(3)
Cl2 In1 Cl1 97.73(3)

loop_
_geom_bond_atom_site_label_1
_geom_bond_atom_site_label_2
_geom_bond_distance
C1 S1 1.784(3)
C1 H1A 0.98
C1 H1B 0.98
C1 H1C 0.98
C2 S1 1.781(4)
C2 H2A 0.98
C2 H2B 0.98
C2 H2C 0.98
C3 S2 1.786(3)
C3 H3A 0.98
C3 H3B 0.98
C3 H3C 0.98
C4 S2 1.789(3)
C4 H4A 0.98
C4 H4B 0.98
C4 H4C 0.98
C5 S3 1.779(3)
C5 H5A 0.98
C5 H5B 0.98
C5 H5C 0.98
C6 S3 1.771(3)
C6 H6A 0.98
C6 H6B 0.98
C6 H6C 0.98
O1 S1 1.535(2)
O1 In1 2.189(2)
O2 S2 1.529(2)
O2 In1 2.215(2)
O3 S3 1.537(2)
O3 In1 2.190(2)
Cl1 In1 2.4700(8)
Cl2 In1 2.4664(7)
Cl3 In1 2.4510(8)
